data_4332212
loop_
_publ_author_name
'Wang, Xin'
'Sheng, Tian-Lu'
'Fu, Rui-Biao'
'Hu, Sheng-Min'
'Xiang, Sheng-Chang'
'Wang, Long-Sheng'
'Wu, Xin-Tao'

_publ_section_title
;
 Assembly of a Heterometallic Polynuclear SnIV&#x2212;CuICluster Based on
 Sn(edt)2(edt = Ethane-1,2-dithiolate) as a Metalloligand
;
_journal_issue 14
_journal_name_full 'Inorganic Chemistry'
_journal_page_first 5236
_journal_page_last 5238
_journal_paper_doi 10.1021/ic060131m
_journal_volume 45
_journal_year 2006
_chemical_formula_moiety 'C87 H90 Cl8 Cu4 O9 P4 S12 Sn3'
_chemical_formula_sum 'C87 H90 Cl8 Cu4 O9 P4 S12 Sn3'
_chemical_formula_weight 2682.02
_chemical_name_systematic
; 
 ? 
;
_space_group_IT_number 148
_symmetry_cell_setting trigonal
_symmetry_space_group_name_Hall '-R 3'
_symmetry_space_group_name_H-M 'R -3 :H'
_atom_sites_solution_hydrogens geom
_atom_sites_solution_primary direct
_atom_sites_solution_secondary difmap
_audit_creation_method SHELXL-97
_cell_angle_alpha 90.00
_cell_angle_beta 90.00
_cell_angle_gamma 120.00
_cell_formula_units_Z 6
_cell_length_a 18.156(2)
_cell_length_b 18.156(2)
_cell_length_c 54.495(10)
_cell_measurement_reflns_used 8107
_cell_measurement_temperature 130.1500
_cell_measurement_theta_max 27.4835
_cell_measurement_theta_min 3.1730
_cell_volume 15557(4)
_computing_cell_refinement 'CrystalClear (Rigaku Corp., 2000)'
_computing_data_collection 'CrystalClear (Rigaku Corp., 2000)'
_computing_data_reduction 'CrystalClear (Rigaku Corp., 2000)'
_computing_structure_refinement 'SHELXL-97 (Sheldrick, 1997)'
_computing_structure_solution 'SHELXS-97 (Sheldrick, 1990)'
_diffrn_ambient_temperature 130.1500
_diffrn_measured_fraction_theta_full 0.998
_diffrn_measured_fraction_theta_max 0.998
_diffrn_measurement_device_type 'Mercury CCD'
_diffrn_measurement_method '\w scan'
_diffrn_radiation_monochromator 'Graphite Monochromator'
_diffrn_radiation_source 'Rotating Anode'
_diffrn_radiation_type MoK\a
_diffrn_radiation_wavelength 0.71073
_diffrn_reflns_av_R_equivalents 0.0305
_diffrn_reflns_av_sigmaI/netI 0.0199
_diffrn_reflns_limit_h_max 19
_diffrn_reflns_limit_h_min -23
_diffrn_reflns_limit_k_max 23
_diffrn_reflns_limit_k_min -23
_diffrn_reflns_limit_l_max 70
_diffrn_reflns_limit_l_min -69
_diffrn_reflns_number 39919
_diffrn_reflns_theta_full 27.49
_diffrn_reflns_theta_max 27.49
_diffrn_reflns_theta_min 3.17
_exptl_absorpt_coefficient_mu 2.077
_exptl_absorpt_correction_T_max 1.0000
_exptl_absorpt_correction_T_min 0.8005
_exptl_absorpt_correction_type multi-scan
_exptl_crystal_colour Yellow
_exptl_crystal_density_diffrn 1.718
_exptl_crystal_density_method 'not measured'
_exptl_crystal_description Prism
_exptl_crystal_F_000 8028
_exptl_crystal_size_max 0.3800
_exptl_crystal_size_mid 0.3000
_exptl_crystal_size_min 0.2500
_refine_diff_density_max 4.638
_refine_diff_density_min -1.360
_refine_diff_density_rms 0.112
_refine_ls_extinction_method none
_refine_ls_goodness_of_fit_ref 1.114
_refine_ls_hydrogen_treatment constr
_refine_ls_matrix_type full
_refine_ls_number_parameters 401
_refine_ls_number_reflns 7923
_refine_ls_number_restraints 4
_refine_ls_restrained_S_all 1.116
_refine_ls_R_factor_all 0.0515
_refine_ls_R_factor_gt 0.0496
_refine_ls_shift/su_max 0.001
_refine_ls_shift/su_mean 0.000
_refine_ls_structure_factor_coef Fsqd
_refine_ls_weighting_details 'calc w=1/[\s^2^(Fo^2^)+(0.0267P)^2^+242.2413P] where P=(Fo^2^+2Fc^2^)/3'
_refine_ls_weighting_scheme calc
_refine_ls_wR_factor_gt 0.1032
_refine_ls_wR_factor_ref 0.1042
_reflns_number_gt 7653
_reflns_number_total 7923
_reflns_threshold_expression >2sigma(I)
_cod_data_source_file ic060131msup1.cif
_cod_data_source_block a
_cod_depositor_comments
;
The following automatic conversions were performed:

'_exptl_absorpt_correction_type' value 'Multi-scan' changed to
'multi-scan' according to
/home/saulius/struct/CIF-dictionaries/cif_core.dic dictionary named
'cif_core.dic' version 2.4.2 from 2011-04-26.

Automatic conversion script
Id: cif_fix_values 1891 2012-01-12 08:04:46Z andrius 
;
_cod_original_cell_volume 15558(4)
_cod_original_sg_symbol_H-M R-3
_cod_database_code 4332212

loop_
_symmetry_equiv_pos_as_xyz
'x, y, z'
'-y, x-y, z'
'-x+y, -x, z'
'x+2/3, y+1/3, z+1/3'
'-y+2/3, x-y+1/3, z+1/3'
'-x+y+2/3, -x+1/3, z+1/3'
'x+1/3, y+2/3, z+2/3'
'-y+1/3, x-y+2/3, z+2/3'
'-x+y+1/3, -x+2/3, z+2/3'
'-x, -y, -z'
'y, -x+y, -z'
'x-y, x, -z'
'-x+2/3, -y+1/3, -z+1/3'
'y+2/3, -x+y+1/3, -z+1/3'
'x-y+2/3, x+1/3, -z+1/3'
'-x+1/3, -y+2/3, -z+2/3'
'y+1/3, -x+y+2/3, -z+2/3'
'x-y+1/3, x+2/3, -z+2/3'

loop_
_atom_site_label
_atom_site_type_symbol
_atom_site_fract_x
_atom_site_fract_y
_atom_site_fract_z
_atom_site_U_iso_or_equiv
_atom_site_adp_type
_atom_site_occupancy
_atom_site_symmetry_multiplicity
_atom_site_calc_flag
_atom_site_refinement_flags
Sn1 Sn 0.766747(17) 0.311412(18) 0.135084(5) 0.02098(8) Uani 1 1 d .
Cu1 Cu 0.80442(3) 0.43884(3) 0.074822(9) 0.01961(11) Uani 1 1 d .
Cu2 Cu 0.6667 0.3333 0.195793(15) 0.01897(16) Uani 1 3 d S
Cl1 Cl 0.6667 0.3333 0.02392(3) 0.0176(3) Uani 1 3 d S
Cl2 Cl 0.3333 0.6667 0.1667 0.0407(6) Uani 1 6 d SD
Cl3 Cl 0.6667 0.3333 0.3333 0.0301(5) Uani 1 6 d SD
Cl4 Cl 0.2012(2) 0.50307(18) 0.08192(5) 0.1073(8) Uani 1 1 d .
Cl5 Cl 0.12468(13) 0.42780(12) 0.12824(3) 0.0686(5) Uani 1 1 d .
S1 S 0.70816(9) 0.46674(7) 0.18050(2) 0.0337(3) Uani 1 1 d .
S2 S 0.76460(5) 0.30446(5) 0.087658(16) 0.01570(17) Uani 1 1 d .
S3 S 0.89499(9) 0.30055(11) 0.13265(2) 0.0473(4) Uani 1 1 d .
S4 S 0.84224(7) 0.47705(8) 0.13567(2) 0.0337(3) Uani 1 1 d .
P1 P 0.93093(6) 0.54976(6) 0.065320(18) 0.01905(19) Uani 1 1 d .
P2 P 0.6667 0.3333 0.23708(3) 0.0199(3) Uani 1 3 d S
O1 O 0.6667 0.3333 0.13019(8) 0.0139(8) Uani 1 3 d S
O11 O 0.75255(19) 0.3840(2) 0.03290(6) 0.0332(7) Uani 1 1 d .
O12 O 0.6667 0.3333 -0.00236(8) 0.0248(10) Uani 1 3 d S
O21 O 0.3333 0.6667 0.19351(15) 0.073(5) Uani 0.50 3 d SPD
O22 O 0.3956(7) 0.7511(5) 0.16037(19) 0.078(3) Uani 0.50 1 d PD
O31 O 0.6850(8) 0.4022(6) 0.3504(2) 0.077(3) Uani 0.50 1 d PD
O32 O 0.642(2) 0.2475(9) 0.3371(6) 0.068(8) Uani 0.17 1 d PD
C1 C 0.9928(3) 0.7140(3) 0.04515(8) 0.0313(9) Uani 1 1 d .
H1A H 1.0403 0.7316 0.0551 0.038 Uiso 1 1 calc R
C2 C 0.9254(3) 0.6300(3) 0.04638(7) 0.0233(8) Uani 1 1 d .
C3 C 0.9189(4) 0.7446(4) 0.01397(9) 0.0438(13) Uani 1 1 d .
H3A H 0.9171 0.7827 0.0029 0.053 Uiso 1 1 calc R
C4 C 0.9887(4) 0.7708(3) 0.02914(9) 0.0403(12) Uani 1 1 d .
H4A H 1.0330 0.8268 0.0285 0.048 Uiso 1 1 calc R
C5 C 0.7773(3) 0.4642(4) 0.26953(11) 0.0509(15) Uani 1 1 d .
H5A H 0.7291 0.4606 0.2767 0.061 Uiso 1 1 calc R
C6 C 0.9295(3) 0.5308(3) 0.26772(10) 0.0411(12) Uani 1 1 d .
H6A H 0.9829 0.5712 0.2735 0.049 Uiso 1 1 calc R
C7 C 0.8574(4) 0.5231(4) 0.27823(13) 0.0616(19) Uani 1 1 d .
H7A H 0.8622 0.5578 0.2914 0.074 Uiso 1 1 calc R
C8 C 0.7688(3) 0.4108(3) 0.25031(7) 0.0230(8) Uani 1 1 d .
C9 C 0.8419(3) 0.4187(3) 0.23984(8) 0.0317(10) Uani 1 1 d .
H9A H 0.8373 0.3837 0.2268 0.038 Uiso 1 1 calc R
C10 C 0.9218(3) 0.4779(3) 0.24851(9) 0.0358(10) Uani 1 1 d .
H10A H 0.9702 0.4820 0.2414 0.043 Uiso 1 1 calc R
C11 C 1.0103(3) 0.6999(3) 0.12669(8) 0.0341(10) Uani 1 1 d .
H11A H 1.0002 0.7403 0.1340 0.041 Uiso 1 1 calc R
C12 C 1.0605(3) 0.6741(3) 0.13845(8) 0.0347(10) Uani 1 1 d .
H12A H 1.0840 0.6968 0.1537 0.042 Uiso 1 1 calc R
C13 C 0.9745(3) 0.6662(3) 0.10391(8) 0.0270(9) Uani 1 1 d .
H13A H 0.9402 0.6837 0.0962 0.032 Uiso 1 1 calc R
C14 C 0.9899(2) 0.6062(2) 0.09262(7) 0.0206(7) Uani 1 1 d .
C15 C 0.8549(3) 0.6048(3) 0.03167(8) 0.0284(9) Uani 1 1 d .
H15A H 0.8092 0.5496 0.0328 0.034 Uiso 1 1 calc R
C16 C 1.0049(3) 0.5296(3) 0.04802(7) 0.0249(8) Uani 1 1 d .
C17 C 0.9749(3) 0.4530(3) 0.03573(8) 0.0303(9) Uani 1 1 d .
H17A H 0.9180 0.4112 0.0371 0.036 Uiso 1 1 calc R
C18 C 1.1136(4) 0.5003(4) 0.01936(10) 0.0512(15) Uani 1 1 d .
H18A H 1.1501 0.4904 0.0098 0.061 Uiso 1 1 calc R
C19 C 1.0410(3) 0.5807(3) 0.10481(8) 0.0268(8) Uani 1 1 d .
H19A H 1.0518 0.5407 0.0976 0.032 Uiso 1 1 calc R
C20 C 1.0760(3) 0.6141(3) 0.12756(9) 0.0344(10) Uani 1 1 d .
H20A H 1.1097 0.5964 0.1355 0.041 Uiso 1 1 calc R
C21 C 0.8519(4) 0.6621(4) 0.01513(9) 0.0399(11) Uani 1 1 d .
H21A H 0.8050 0.6447 0.0049 0.048 Uiso 1 1 calc R
C22 C 1.0295(4) 0.4385(4) 0.02133(10) 0.0430(12) Uani 1 1 d .
H22A H 1.0093 0.3871 0.0131 0.052 Uiso 1 1 calc R
C23 C 1.0904(3) 0.5917(3) 0.04582(10) 0.0390(11) Uani 1 1 d .
H23A H 1.1110 0.6432 0.0540 0.047 Uiso 1 1 calc R
C24 C 0.9220(3) 0.3267(3) 0.10055(8) 0.0303(9) Uani 1 1 d .
H24A H 0.9435 0.3871 0.0983 0.036 Uiso 1 1 calc R
H24B H 0.9674 0.3156 0.0963 0.036 Uiso 1 1 calc R
C25 C 1.1446(3) 0.5769(4) 0.03144(11) 0.0508(15) Uani 1 1 d .
H25A H 1.2016 0.6184 0.0299 0.061 Uiso 1 1 calc R
C26 C 0.8489(3) 0.2782(3) 0.08306(8) 0.0242(8) Uani 1 1 d .
H26A H 0.8258 0.2177 0.0855 0.029 Uiso 1 1 calc R
H26B H 0.8695 0.2917 0.0663 0.029 Uiso 1 1 calc R
C27 C 0.8738(3) 0.5055(3) 0.16776(8) 0.0390(12) Uani 1 1 d .
H27A H 0.8670 0.4557 0.1764 0.047 Uiso 1 1 calc R
H27B H 0.9336 0.5485 0.1683 0.047 Uiso 1 1 calc R
C28 C 0.8247(3) 0.5377(3) 0.18042(10) 0.0450(13) Uani 1 1 d .
H28A H 0.8373 0.5912 0.1729 0.054 Uiso 1 1 calc R
H28B H 0.8440 0.5498 0.1973 0.054 Uiso 1 1 calc R
C29 C 0.2168(5) 0.4958(6) 0.11295(15) 0.081(2) Uani 1 1 d .
H29A H 0.2574 0.4764 0.1150 0.097 Uiso 1 1 calc R
H29B H 0.2411 0.5520 0.1202 0.097 Uiso 1 1 calc R

loop_
_atom_site_aniso_label
_atom_site_aniso_U_11
_atom_site_aniso_U_22
_atom_site_aniso_U_33
_atom_site_aniso_U_23
_atom_site_aniso_U_13
_atom_site_aniso_U_12
Sn1 0.02019(14) 0.03372(16) 0.01732(13) 0.00452(10) 0.00251(9) 0.01967(12)
Cu1 0.0152(2) 0.0160(2) 0.0254(2) 0.00216(17) 0.00376(17) 0.00620(18)
Cu2 0.0195(2) 0.0195(2) 0.0180(4) 0.000 0.000 0.00973(12)
Cl1 0.0179(4) 0.0179(4) 0.0171(7) 0.000 0.000 0.0089(2)
Cl2 0.0397(10) 0.0397(10) 0.0426(16) 0.000 0.000 0.0199(5)
Cl3 0.0318(8) 0.0318(8) 0.0265(12) 0.000 0.000 0.0159(4)
Cl4 0.131(2) 0.1105(19) 0.0894(16) 0.0328(14) 0.0185(15) 0.0675(18)
Cl5 0.0750(11) 0.0636(10) 0.0615(10) -0.0066(8) 0.0020(8) 0.0305(9)
S1 0.0551(7) 0.0250(5) 0.0225(5) -0.0035(4) -0.0053(5) 0.0211(5)
S2 0.0146(4) 0.0161(4) 0.0182(4) -0.0005(3) 0.0001(3) 0.0090(3)
S3 0.0444(7) 0.1021(12) 0.0257(6) 0.0118(6) 0.0052(5) 0.0594(8)
S4 0.0198(5) 0.0346(6) 0.0222(5) 0.0058(4) -0.0028(4) -0.0048(4)
P1 0.0153(4) 0.0171(4) 0.0222(5) 0.0011(4) 0.0048(4) 0.0062(4)
P2 0.0204(5) 0.0204(5) 0.0188(8) 0.000 0.000 0.0102(2)
O1 0.0117(12) 0.0117(12) 0.018(2) 0.000 0.000 0.0058(6)
O11 0.0204(15) 0.0421(18) 0.0255(15) -0.0038(13) -0.0037(12) 0.0070(14)
O12 0.0297(16) 0.0297(16) 0.015(2) 0.000 0.000 0.0148(8)
O21 0.094(8) 0.094(8) 0.032(8) 0.000 0.000 0.047(4)
O22 0.084(8) 0.052(6) 0.071(7) 0.015(5) 0.016(6) 0.013(5)
O31 0.103(9) 0.054(6) 0.089(8) -0.032(6) -0.018(7) 0.050(6)
O32 0.10(2) 0.041(15) 0.067(18) 0.026(13) 0.018(18) 0.040(17)
C1 0.032(2) 0.030(2) 0.029(2) 0.0081(18) 0.0093(18) 0.0133(19)
C2 0.026(2) 0.025(2) 0.0203(18) 0.0041(15) 0.0072(15) 0.0139(17)
C3 0.072(4) 0.046(3) 0.027(2) 0.013(2) 0.010(2) 0.040(3)
C4 0.051(3) 0.027(2) 0.038(3) 0.010(2) 0.014(2) 0.017(2)
C5 0.035(3) 0.065(4) 0.055(3) -0.038(3) -0.014(2) 0.027(3)
C6 0.033(2) 0.026(2) 0.056(3) -0.010(2) -0.017(2) 0.009(2)
C7 0.045(3) 0.066(4) 0.078(4) -0.052(4) -0.024(3) 0.031(3)
C8 0.026(2) 0.0218(19) 0.0223(19) -0.0010(15) -0.0020(15) 0.0123(16)
C9 0.027(2) 0.036(2) 0.030(2) -0.0101(18) -0.0026(17) 0.0146(19)
C10 0.023(2) 0.038(3) 0.039(3) -0.001(2) -0.0014(19) 0.011(2)
C11 0.044(3) 0.022(2) 0.030(2) -0.0026(17) 0.011(2) 0.012(2)
C12 0.036(2) 0.029(2) 0.024(2) -0.0034(17) -0.0004(18) 0.0049(19)
C13 0.032(2) 0.023(2) 0.026(2) 0.0058(16) 0.0099(17) 0.0137(18)
C14 0.0164(17) 0.0178(17) 0.0223(18) 0.0009(14) 0.0050(14) 0.0046(14)
C15 0.034(2) 0.028(2) 0.026(2) -0.0020(17) 0.0038(17) 0.0178(19)
C16 0.024(2) 0.030(2) 0.0226(19) 0.0002(16) 0.0061(15) 0.0145(17)
C17 0.032(2) 0.033(2) 0.028(2) -0.0045(18) -0.0010(17) 0.018(2)
C18 0.051(3) 0.080(4) 0.039(3) -0.009(3) 0.012(2) 0.045(3)
C19 0.0208(19) 0.025(2) 0.032(2) -0.0045(17) -0.0010(16) 0.0097(17)
C20 0.027(2) 0.035(2) 0.035(2) -0.0009(19) -0.0043(18) 0.0103(19)
C21 0.052(3) 0.052(3) 0.029(2) -0.002(2) -0.004(2) 0.036(3)
C22 0.052(3) 0.051(3) 0.038(3) -0.017(2) 0.000(2) 0.034(3)
C23 0.025(2) 0.041(3) 0.045(3) -0.007(2) 0.010(2) 0.012(2)
C24 0.024(2) 0.044(3) 0.028(2) -0.0040(19) -0.0006(17) 0.022(2)
C25 0.032(3) 0.065(4) 0.052(3) -0.007(3) 0.015(2) 0.021(3)
C26 0.0215(19) 0.027(2) 0.031(2) -0.0050(16) 0.0002(16) 0.0172(17)
C27 0.022(2) 0.040(3) 0.024(2) 0.0030(19) -0.0071(17) -0.0071(19)
C28 0.047(3) 0.027(2) 0.036(3) -0.001(2) -0.011(2) 0.001(2)
C29 0.050(4) 0.112(7) 0.080(5) 0.004(5) -0.012(4) 0.040(4)

loop_
_atom_type_symbol
_atom_type_description
_atom_type_scat_dispersion_real
_atom_type_scat_dispersion_imag
_atom_type_scat_source
C C 0.0033 0.0016 'International Tables Vol C Tables 4.2.6.8 and 6.1.1.4'
H H 0.0000 0.0000 'International Tables Vol C Tables 4.2.6.8 and 6.1.1.4'
O O 0.0106 0.0060 'International Tables Vol C Tables 4.2.6.8 and 6.1.1.4'
P P 0.1023 0.0942 'International Tables Vol C Tables 4.2.6.8 and 6.1.1.4'
S S 0.1246 0.1234 'International Tables Vol C Tables 4.2.6.8 and 6.1.1.4'
Cl Cl 0.1484 0.1585 'International Tables Vol C Tables 4.2.6.8 and 6.1.1.4'
Cu Cu 0.3201 1.2651 'International Tables Vol C Tables 4.2.6.8 and 6.1.1.4'
Sn Sn -0.6537 1.4246 'International Tables Vol C Tables 4.2.6.8 and 6.1.1.4'

loop_
_geom_angle_atom_site_label_1
_geom_angle_atom_site_label_2
_geom_angle_atom_site_label_3
_geom_angle
_geom_angle_site_symmetry_1
_geom_angle_site_symmetry_3
O1 Sn1 S3 168.03(11) . .
O1 Sn1 S1 99.23(12) . 3_665
S3 Sn1 S1 91.93(4) . 3_665
O1 Sn1 S2 83.52(12) . .
S3 Sn1 S2 86.17(4) . .
S1 Sn1 S2 170.41(4) 3_665 .
O1 Sn1 S4 77.58(3) . .
S3 Sn1 S4 96.98(5) . .
S1 Sn1 S4 96.41(4) 3_665 .
S2 Sn1 S4 93.15(3) . .
O1 Sn1 S4 77.41(3) . 3_665
S3 Sn1 S4 108.49(5) . 3_665
S1 Sn1 S4 83.01(4) 3_665 3_665
S2 Sn1 S4 88.67(3) . 3_665
S4 Sn1 S4 154.54(3) . 3_665
P1 Cu1 S2 132.04(4) . .
P1 Cu1 S2 120.10(4) . 2_655
S2 Cu1 S2 104.29(4) . 2_655
P2 Cu2 S1 111.22(3) . 3_665
P2 Cu2 S1 111.22(3) . 2_655
S1 Cu2 S1 107.67(3) 3_665 2_655
P2 Cu2 S1 111.22(3) . .
S1 Cu2 S1 107.67(3) 3_665 .
S1 Cu2 S1 107.67(3) 2_655 .
O12 Cl1 O11 109.82(14) . 3_665
O12 Cl1 O11 109.82(14) . .
O11 Cl1 O11 109.12(14) 3_665 .
O12 Cl1 O11 109.82(14) . 2_655
O11 Cl1 O11 109.12(14) 3_665 2_655
O11 Cl1 O11 109.12(14) . 2_655
O22 Cl2 O22 65.7(3) 15 2_665
O22 Cl2 O22 114.3(3) 15 13_565
O22 Cl2 O22 65.6(3) 2_665 13_565
O22 Cl2 O22 114.3(3) 15 14_455
O22 Cl2 O22 179.994(3) 2_665 14_455
O22 Cl2 O22 114.4(3) 13_565 14_455
O22 Cl2 O22 65.7(3) 15 .
O22 Cl2 O22 114.4(3) 2_665 .
O22 Cl2 O22 179.994(3) 13_565 .
O22 Cl2 O22 65.6(3) 14_455 .
O22 Cl2 O22 179.996(5) 15 3_565
O22 Cl2 O22 114.3(3) 2_665 3_565
O22 Cl2 O22 65.7(3) 13_565 3_565
O22 Cl2 O22 65.7(3) 14_455 3_565
O22 Cl2 O22 114.4(3) . 3_565
O22 Cl2 O21 76.0(4) 15 .
O22 Cl2 O21 104.0(4) 2_665 .
O22 Cl2 O21 76.0(4) 13_565 .
O22 Cl2 O21 76.0(4) 14_455 .
O22 Cl2 O21 104.0(4) . .
O22 Cl2 O21 104.0(4) 3_565 .
O22 Cl2 O21 104.0(4) 15 13_565
O22 Cl2 O21 76.0(4) 2_665 13_565
O22 Cl2 O21 104.0(4) 13_565 13_565
O22 Cl2 O21 104.0(4) 14_455 13_565
O22 Cl2 O21 76.0(4) . 13_565
O22 Cl2 O21 76.0(4) 3_565 13_565
O21 Cl2 O21 180.0 . 13_565
O32 Cl3 O32 62.1(7) . 18_545
O32 Cl3 O32 117.9(7) . 2_655
O32 Cl3 O32 62.1(7) 18_545 2_655
O32 Cl3 O32 62.1(7) . 17
O32 Cl3 O32 117.9(7) 18_545 17
O32 Cl3 O32 179.993(4) 2_655 17
O32 Cl3 O32 179.993(11) . 16_655
O32 Cl3 O32 117.9(7) 18_545 16_655
O32 Cl3 O32 62.1(7) 2_655 16_655
O32 Cl3 O32 117.9(7) 17 16_655
O32 Cl3 O32 117.9(7) . 3_665
O32 Cl3 O32 179.99(2) 18_545 3_665
O32 Cl3 O32 117.9(7) 2_655 3_665
O32 Cl3 O32 62.1(7) 17 3_665
O32 Cl3 O32 62.1(7) 16_655 3_665
O32 Cl3 O31 48.1(13) . 16_655
O32 Cl3 O31 60.7(15) 18_545 16_655
O32 Cl3 O31 117.2(17) 2_655 16_655
O32 Cl3 O31 62.8(17) 17 16_655
O32 Cl3 O31 131.9(13) 16_655 16_655
O32 Cl3 O31 119.3(15) 3_665 16_655
O32 Cl3 O31 119.3(15) . 17
O32 Cl3 O31 62.8(17) 18_545 17
O32 Cl3 O31 48.1(13) 2_655 17
O32 Cl3 O31 131.9(13) 17 17
O32 Cl3 O31 60.7(15) 16_655 17
O32 Cl3 O31 117.2(17) 3_665 17
O31 Cl3 O31 83.6(7) 16_655 17
O32 Cl3 O31 117.2(17) . 18_545
O32 Cl3 O31 131.9(13) 18_545 18_545
O32 Cl3 O31 119.3(15) 2_655 18_545
O32 Cl3 O31 60.7(15) 17 18_545
O32 Cl3 O31 62.8(17) 16_655 18_545
O32 Cl3 O31 48.1(13) 3_665 18_545
O31 Cl3 O31 83.6(7) 16_655 18_545
O31 Cl3 O31 83.6(7) 17 18_545
O32 Cl3 O31 62.8(17) . 3_665
O32 Cl3 O31 48.1(13) 18_545 3_665
O32 Cl3 O31 60.7(15) 2_655 3_665
O32 Cl3 O31 119.3(15) 17 3_665
O32 Cl3 O31 117.2(17) 16_655 3_665
O32 Cl3 O31 131.9(13) 3_665 3_665
O31 Cl3 O31 96.4(7) 16_655 3_665
O31 Cl3 O31 96.4(7) 17 3_665
O31 Cl3 O31 179.993(6) 18_545 3_665
O32 Cl3 O31 60.7(15) . 2_655
O32 Cl3 O31 117.2(17) 18_545 2_655
O32 Cl3 O31 131.9(13) 2_655 2_655
O32 Cl3 O31 48.1(13) 17 2_655
O32 Cl3 O31 119.3(15) 16_655 2_655
O32 Cl3 O31 62.8(17) 3_665 2_655
O31 Cl3 O31 96.4(7) 16_655 2_655
O31 Cl3 O31 179.995(3) 17 2_655
O31 Cl3 O31 96.4(7) 18_545 2_655
O31 Cl3 O31 83.6(7) 3_665 2_655
O32 Cl3 O31 131.9(13) . .
O32 Cl3 O31 119.3(15) 18_545 .
O32 Cl3 O31 62.8(17) 2_655 .
O32 Cl3 O31 117.2(17) 17 .
O32 Cl3 O31 48.1(13) 16_655 .
O32 Cl3 O31 60.7(15) 3_665 .
O31 Cl3 O31 179.996(6) 16_655 .
O31 Cl3 O31 96.4(7) 17 .
O31 Cl3 O31 96.4(7) 18_545 .
O31 Cl3 O31 83.6(7) 3_665 .
O31 Cl3 O31 83.6(7) 2_655 .
C28 S1 Cu2 113.13(19) . .
C28 S1 Sn1 96.99(17) . 2_655
Cu2 S1 Sn1 108.28(5) . 2_655
C26 S2 Cu1 112.14(14) . .
C26 S2 Cu1 111.53(14) . 3_665
Cu1 S2 Cu1 117.71(4) . 3_665
C26 S2 Sn1 98.92(14) . .
Cu1 S2 Sn1 105.38(4) . .
Cu1 S2 Sn1 109.21(4) 3_665 .
C24 S3 Sn1 100.08(14) . .
C27 S4 Sn1 104.29(17) . .
C27 S4 Sn1 102.37(17) . 2_655
Sn1 S4 Sn1 85.42(3) . 2_655
C14 P1 C16 104.51(19) . .
C14 P1 C2 105.35(19) . .
C16 P1 C2 102.00(19) . .
C14 P1 Cu1 111.65(12) . .
C16 P1 Cu1 117.95(14) . .
C2 P1 Cu1 114.08(14) . .
C8 P2 C8 105.41(15) 3_665 .
C8 P2 C8 105.41(15) 3_665 2_655
C8 P2 C8 105.41(15) . 2_655
C8 P2 Cu2 113.28(14) 3_665 .
C8 P2 Cu2 113.28(14) . .
C8 P2 Cu2 113.28(14) 2_655 .
Sn1 O1 Sn1 118.36(5) . 3_665
Sn1 O1 Sn1 118.36(5) . 2_655
Sn1 O1 Sn1 118.36(5) 3_665 2_655
Cl2 O21 O22 50.9(3) . 15
Cl2 O21 O22 50.9(3) . 13_565
O22 O21 O22 84.4(5) 15 13_565
Cl2 O21 O22 50.9(3) . 14_455
O22 O21 O22 84.4(5) 15 14_455
O22 O21 O22 84.4(5) 13_565 14_455
Cl2 O22 O22 57.17(17) . 14_455
Cl2 O22 O22 57.18(17) . 15
O22 O22 O22 101.6(9) 14_455 15
Cl2 O22 O21 53.1(4) . 13_565
O22 O22 O21 86.2(5) 14_455 13_565
O22 O22 O21 86.2(5) 15 13_565
O32 O31 O32 66.3(13) 16_655 3_665
O32 O31 Cl3 63.6(8) 16_655 .
O32 O31 Cl3 57.8(8) 3_665 .
O32 O31 O32 64.7(15) 16_655 2_655
O32 O31 O32 110.0(19) 3_665 2_655
Cl3 O31 O32 56.9(9) . 2_655
O31 O32 Cl3 68.3(9) 16_655 .
O31 O32 O31 112(2) 16_655 2_655
Cl3 O32 O31 61.5(9) . 2_655
O31 O32 O32 69(3) 16_655 17
Cl3 O32 O32 59.0(3) . 17
O31 O32 O32 47.5(15) 2_655 17
O31 O32 O32 66(3) 16_655 18_545
Cl3 O32 O32 59.0(4) . 18_545
O31 O32 O32 115.1(14) 2_655 18_545
O32 O32 O32 112(2) 17 18_545
O31 O32 O31 109.1(19) 16_655 3_665
Cl3 O32 O31 60.4(10) . 3_665
O31 O32 O31 82.8(19) 2_655 3_665
O32 O32 O31 114.3(15) 17 3_665
O32 O32 O31 46.8(16) 18_545 3_665
C4 C1 C2 119.9(5) . .
C4 C1 H1A 120.0 . .
C2 C1 H1A 120.0 . .
C15 C2 C1 119.5(4) . .
C15 C2 P1 118.4(3) . .
C1 C2 P1 121.9(3) . .
C21 C3 C4 120.3(5) . .
C21 C3 H3A 119.9 . .
C4 C3 H3A 119.9 . .
C1 C4 C3 120.2(5) . .
C1 C4 H4A 119.9 . .
C3 C4 H4A 119.9 . .
C8 C5 C7 120.4(5) . .
C8 C5 H5A 119.8 . .
C7 C5 H5A 119.8 . .
C7 C6 C10 119.1(5) . .
C7 C6 H6A 120.5 . .
C10 C6 H6A 120.5 . .
C6 C7 C5 121.0(5) . .
C6 C7 H7A 119.5 . .
C5 C7 H7A 119.5 . .
C5 C8 C9 118.3(4) . .
C5 C8 P2 123.7(4) . .
C9 C8 P2 118.0(3) . .
C8 C9 C10 121.1(4) . .
C8 C9 H9A 119.5 . .
C10 C9 H9A 119.5 . .
C6 C10 C9 120.1(5) . .
C6 C10 H10A 120.0 . .
C9 C10 H10A 120.0 . .
C12 C11 C13 120.6(4) . .
C12 C11 H11A 119.7 . .
C13 C11 H11A 119.7 . .
C11 C12 C20 119.8(4) . .
C11 C12 H12A 120.1 . .
C20 C12 H12A 120.1 . .
C11 C13 C14 120.3(4) . .
C11 C13 H13A 119.8 . .
C14 C13 H13A 119.8 . .
C19 C14 C13 118.4(4) . .
C19 C14 P1 120.3(3) . .
C13 C14 P1 120.6(3) . .
C2 C15 C21 120.2(4) . .
C2 C15 H15A 119.9 . .
C21 C15 H15A 119.9 . .
C17 C16 C23 119.3(4) . .
C17 C16 P1 119.5(3) . .
C23 C16 P1 121.1(3) . .
C16 C17 C22 120.2(5) . .
C16 C17 H17A 119.9 . .
C22 C17 H17A 119.9 . .
C22 C18 C25 120.9(5) . .
C22 C18 H18A 119.6 . .
C25 C18 H18A 119.6 . .
C20 C19 C14 121.0(4) . .
C20 C19 H19A 119.5 . .
C14 C19 H19A 119.5 . .
C19 C20 C12 119.9(5) . .
C19 C20 H20A 120.1 . .
C12 C20 H20A 120.1 . .
C3 C21 C15 119.8(5) . .
C3 C21 H21A 120.1 . .
C15 C21 H21A 120.1 . .
C18 C22 C17 119.7(5) . .
C18 C22 H22A 120.1 . .
C17 C22 H22A 120.1 . .
C25 C23 C16 120.3(5) . .
C25 C23 H23A 119.9 . .
C16 C23 H23A 119.9 . .
C26 C24 S3 114.4(3) . .
C26 C24 H24A 108.7 . .
S3 C24 H24A 108.7 . .
C26 C24 H24B 108.7 . .
S3 C24 H24B 108.7 . .
H24A C24 H24B 107.6 . .
C18 C25 C23 119.6(5) . .
C18 C25 H25A 120.2 . .
C23 C25 H25A 120.2 . .
C24 C26 S2 111.5(3) . .
C24 C26 H26A 109.3 . .
S2 C26 H26A 109.3 . .
C24 C26 H26B 109.3 . .
S2 C26 H26B 109.3 . .
H26A C26 H26B 108.0 . .
C28 C27 S4 113.3(4) . .
C28 C27 H27A 108.9 . .
S4 C27 H27A 108.9 . .
C28 C27 H27B 108.9 . .
S4 C27 H27B 108.9 . .
H27A C27 H27B 107.7 . .
C27 C28 S1 115.9(3) . .
C27 C28 H28A 108.3 . .
S1 C28 H28A 108.3 . .
C27 C28 H28B 108.3 . .
S1 C28 H28B 108.3 . .
H28A C28 H28B 107.4 . .
Cl5 C29 Cl4 113.0(4) . .
Cl5 C29 H29A 109.0 . .
Cl4 C29 H29A 109.0 . .
Cl5 C29 H29B 109.0 . .
Cl4 C29 H29B 109.0 . .
H29A C29 H29B 107.8 . .

loop_
_geom_bond_atom_site_label_1
_geom_bond_atom_site_label_2
_geom_bond_distance
_geom_bond_site_symmetry_2
Sn1 O1 2.0626(6) .
Sn1 S3 2.4367(12) .
Sn1 S1 2.4940(12) 3_665
Sn1 S2 2.5869(10) .
Sn1 S4 2.6080(13) .
Sn1 S4 2.6152(13) 3_665
Cu1 P1 2.2303(11) .
Cu1 S2 2.2806(10) .
Cu1 S2 2.3046(10) 2_655
Cu2 P2 2.2500(19) .
Cu2 S1 2.3032(12) 3_665
Cu2 S1 2.3032(12) 2_655
Cu2 S1 2.3032(12) .
Cl1 O12 1.432(5) .
Cl1 O11 1.443(3) 3_665
Cl1 O11 1.443(3) .
Cl1 O11 1.443(3) 2_655
Cl2 O22 1.419(7) 15
Cl2 O22 1.418(7) 2_665
Cl2 O22 1.418(7) 13_565
Cl2 O22 1.418(7) 14_455
Cl2 O22 1.418(7) .
Cl2 O22 1.418(7) 3_565
Cl2 O21 1.463(8) .
Cl2 O21 1.463(8) 13_565
Cl3 O32 1.405(9) .
Cl3 O32 1.405(9) 18_545
Cl3 O32 1.405(10) 2_655
Cl3 O32 1.405(10) 17
Cl3 O32 1.405(9) 16_655
Cl3 O32 1.405(9) 3_665
Cl3 O31 1.458(7) 16_655
Cl3 O31 1.458(7) 17
Cl3 O31 1.458(7) 18_545
Cl3 O31 1.458(7) 3_665
Cl3 O31 1.458(7) 2_655
Cl3 O31 1.458(7) .
Cl4 C29 1.730(8) .
Cl5 C29 1.717(8) .
S1 C28 1.847(5) .
S1 Sn1 2.4941(12) 2_655
S2 C26 1.833(4) .
S2 Cu1 2.3046(10) 3_665
S3 C24 1.815(5) .
S4 C27 1.832(5) .
S4 Sn1 2.6152(13) 2_655
P1 C14 1.820(4) .
P1 C16 1.821(4) .
P1 C2 1.828(4) .
P2 C8 1.824(4) 3_665
P2 C8 1.824(4) .
P2 C8 1.824(4) 2_655
O1 Sn1 2.0626(7) 3_665
O1 Sn1 2.0626(6) 2_655
O21 O22 1.774(11) 15
O21 O22 1.774(11) 13_565
O21 O22 1.774(11) 14_455
O22 O22 1.538(10) 14_455
O22 O22 1.538(10) 15
O22 O21 1.774(11) 13_565
O31 O32 1.17(3) 16_655
O31 O32 1.45(3) 3_665
O31 O32 1.49(4) 2_655
O32 O31 1.17(3) 16_655
O32 O31 1.45(3) 2_655
O32 O32 1.449(17) 17
O32 O32 1.449(17) 18_545
O32 O31 1.49(4) 3_665
C1 C4 1.380(6) .
C1 C2 1.402(6) .
C1 H1A 0.9300 .
C2 C15 1.380(6) .
C3 C21 1.381(8) .
C3 C4 1.383(8) .
C3 H3A 0.9300 .
C4 H4A 0.9300 .
C5 C8 1.382(6) .
C5 C7 1.388(7) .
C5 H5A 0.9300 .
C6 C7 1.370(8) .
C6 C10 1.380(7) .
C6 H6A 0.9300 .
C7 H7A 0.9300 .
C8 C9 1.384(6) .
C9 C10 1.388(6) .
C9 H9A 0.9300 .
C10 H10A 0.9300 .
C11 C12 1.373(7) .
C11 C13 1.393(6) .
C11 H11A 0.9300 .
C12 C20 1.387(7) .
C12 H12A 0.9300 .
C13 C14 1.395(6) .
C13 H13A 0.9300 .
C14 C19 1.394(6) .
C15 C21 1.397(6) .
C15 H15A 0.9300 .
C16 C17 1.386(6) .
C16 C23 1.394(6) .
C17 C22 1.390(6) .
C17 H17A 0.9300 .
C18 C22 1.374(8) .
C18 C25 1.379(8) .
C18 H18A 0.9300 .
C19 C20 1.387(6) .
C19 H19A 0.9300 .
C20 H20A 0.9300 .
C21 H21A 0.9300 .
C22 H22A 0.9300 .
C23 C25 1.385(7) .
C23 H23A 0.9300 .
C24 C26 1.508(6) .
C24 H24A 0.9700 .
C24 H24B 0.9700 .
C25 H25A 0.9300 .
C26 H26A 0.9700 .
C26 H26B 0.9700 .
C27 C28 1.462(8) .
C27 H27A 0.9700 .
C27 H27B 0.9700 .
C28 H28A 0.9700 .
C28 H28B 0.9700 .
C29 H29A 0.9700 .
C29 H29B 0.9700 .
